data_1008364
loop_
_publ_author_name
'Obradors, X'
'Solans, X'
'Collomb, A'
'Samaras, D'
'Rodriguez, J'
'Pernet, M'
'Font-Altaba, M'

_publ_section_title
;
Crystal structure of strontium hexaferrite Sr Fe~12~ O~19~
;
_journal_coden_ASTM JSSCBI
_journal_name_full 'Journal of Solid State Chemistry'
_journal_page_first 218
_journal_page_last 224
_journal_paper_doi 10.1016/0022-4596(88)90025-4
_journal_volume 72
_journal_year 1988
_chemical_formula_structural 'Sr Fe12 O19'
_chemical_formula_sum 'Fe12 O19 Sr'
_chemical_name_systematic 'Strontium dodecairon(III) oxide'
_space_group_IT_number 194
_symmetry_cell_setting hexagonal
_symmetry_Int_Tables_number 194
_symmetry_space_group_name_Hall '-P 6c 2c'
_symmetry_space_group_name_H-M 'P 63/m m c'
_cell_angle_alpha 90
_cell_angle_beta 90
_cell_angle_gamma 120
_cell_formula_units_Z 2
_cell_length_a 5.8844(6)
_cell_length_b 5.8844(6)
_cell_length_c 23.050(3)
_cell_volume 691.2
_refine_ls_R_factor_all 0.022
_cod_duplicate_entry 1006000
_cod_database_code 1008364

loop_
_symmetry_equiv_pos_as_xyz
x,y,z
-y,x-y,z
y-x,-x,z
-y,-x,z
y-x,y,z
x,x-y,z
-x,-y,-z
y,y-x,-z
x-y,x,-z
y,x,-z
x-y,-y,-z
-x,y-x,-z
-x,-y,1/2+z
y,y-x,1/2+z
x-y,x,1/2+z
y,x,1/2+z
x-y,-y,1/2+z
-x,y-x,1/2+z
x,y,1/2-z
-y,x-y,1/2-z
y-x,-x,1/2-z
-y,-x,1/2-z
y-x,y,1/2-z
x,x-y,1/2-z

loop_
_atom_site_label
_atom_site_type_symbol
_atom_site_symmetry_multiplicity
_atom_site_Wyckoff_symbol
_atom_site_fract_x
_atom_site_fract_y
_atom_site_fract_z
_atom_site_occupancy
_atom_site_attached_hydrogens
_atom_site_calc_flag
Sr1 Sr2+ 2 d 0.66667 0.33333 0.25 1. 0 d
Fe1 Fe3+ 2 a 0. 0. 0. 1. 0 d
Fe2 Fe3+ 4 e 0. 0. 0.2542(3) 0.5 0 d
Fe3 Fe3+ 4 f 0.33333 0.66667 0.0272(1) 1. 0 d
Fe4 Fe3+ 4 f 0.33333 0.66667 0.1909(1) 1. 0 d
Fe5 Fe3+ 12 k 0.1689(1) 0.3378(1) -0.1093(1) 1. 0 d
O1 O2- 4 e 0. 0. 0.1516(1) 1. 0 d
O2 O2- 4 f 0.33333 0.66667 -0.0552(1) 1. 0 d
O3 O2- 6 h 0.1817(1) 0.3634(1) 0.25 1. 0 d
O4 O2- 12 k 0.1565(1) 0.3130(1) 0.0527(1) 1. 0 d
O5 O2- 12 k 0.5047(1) 1.0094(1) 0.1508(1) 1. 0 d

loop_
_atom_type_symbol
_atom_type_oxidation_number
Sr2+ 2.000
Fe3+ 3.000
O2- -2.000
